data_7112407
loop_
_publ_author_name
'Hsieh, Chung-Hung'
'Pulukkody, Randara'
'Darensbourg, Marcetta Y.'

_publ_section_title
;
 A dinitrosyl iron complex as a platform for metal-bound imidazole to
 N-heterocyclic carbene conversion.
;
_journal_issue 81
_journal_name_full 'Chemical communications (Cambridge, England)'
_journal_page_first 9326
_journal_page_last 9328
_journal_paper_doi 10.1039/c3cc45091k
_journal_volume 49
_journal_year 2013
_chemical_formula_sum 'C14 H16 Fe N4 O3'
_chemical_formula_weight 344.16
_chemical_name_systematic
; 
 ? 
;
_space_group_IT_number 14
_symmetry_cell_setting monoclinic
_symmetry_space_group_name_Hall '-P 2yn'
_symmetry_space_group_name_H-M 'P 1 21/n 1'
_atom_sites_solution_hydrogens geom
_atom_sites_solution_primary direct
_atom_sites_solution_secondary difmap
_audit_creation_method SHELXL-97
_cell_angle_alpha 90.00
_cell_angle_beta 103.230(2)
_cell_angle_gamma 90.00
_cell_formula_units_Z 4
_cell_length_a 10.300(2)
_cell_length_b 10.581(2)
_cell_length_c 15.189(3)
_cell_measurement_temperature 110(2)
_cell_volume 1611.4(5)
_computing_cell_refinement 'Bruker APEXII'
_computing_data_collection 'Bruker APEXII'
_computing_data_reduction 'Bruker SAINT'
_computing_molecular_graphics 'Bruker SHELXTL'
_computing_publication_material 'Bruker SHELXTL'
_computing_structure_refinement 'SHELXL-97 (Sheldrick, 1997)'
_computing_structure_solution 'SHELXS-97 (Sheldrick, 1990)'
_diffrn_ambient_temperature 110(2)
_diffrn_measured_fraction_theta_full 0.997
_diffrn_measured_fraction_theta_max 0.997
_diffrn_measurement_device_type '\f and \w scans'
_diffrn_radiation_monochromator graphite
_diffrn_radiation_source 'fine-focus sealed tube'
_diffrn_radiation_type MoK\a
_diffrn_radiation_wavelength 0.71073
_diffrn_reflns_av_R_equivalents 0.0281
_diffrn_reflns_av_sigmaI/netI 0.0188
_diffrn_reflns_limit_h_max 13
_diffrn_reflns_limit_h_min -13
_diffrn_reflns_limit_k_max 14
_diffrn_reflns_limit_k_min -14
_diffrn_reflns_limit_l_max 20
_diffrn_reflns_limit_l_min -20
_diffrn_reflns_number 19311
_diffrn_reflns_theta_full 28.28
_diffrn_reflns_theta_max 28.28
_diffrn_reflns_theta_min 2.18
_exptl_absorpt_coefficient_mu 0.952
_exptl_absorpt_correction_T_max 0.9629
_exptl_absorpt_correction_T_min 0.8324
_exptl_absorpt_correction_type multi-scan
_exptl_absorpt_process_details sadabs
_exptl_crystal_colour brown
_exptl_crystal_density_diffrn 1.419
_exptl_crystal_density_method 'not measured'
_exptl_crystal_description needle
_exptl_crystal_F_000 712
_exptl_crystal_size_max 0.20
_exptl_crystal_size_mid 0.10
_exptl_crystal_size_min 0.04
_refine_diff_density_max 0.440
_refine_diff_density_min -0.245
_refine_diff_density_rms 0.051
_refine_ls_extinction_method none
_refine_ls_goodness_of_fit_ref 1.078
_refine_ls_hydrogen_treatment constr
_refine_ls_matrix_type full
_refine_ls_number_parameters 203
_refine_ls_number_reflns 3988
_refine_ls_number_restraints 0
_refine_ls_restrained_S_all 1.078
_refine_ls_R_factor_all 0.0285
_refine_ls_R_factor_gt 0.0258
_refine_ls_shift/su_max 0.001
_refine_ls_shift/su_mean 0.000
_refine_ls_structure_factor_coef Fsqd
_refine_ls_weighting_details 'calc w=1/[\s^2^(Fo^2^)+(0.0389P)^2^+0.6149P] where P=(Fo^2^+2Fc^2^)/3'
_refine_ls_weighting_scheme calc
_refine_ls_wR_factor_gt 0.0725
_refine_ls_wR_factor_ref 0.0746
_reflns_number_gt 3653
_reflns_number_total 3988
_reflns_threshold_expression >2sigma(I)
_cod_data_source_file c3cc45091k.txt
_cod_data_source_block meimeco01_0m
_cod_depositor_comments
;
The following automatic conversions were performed:

'_symmetry_cell_setting' value 'Monoclinic' changed to 'monoclinic'
according to
/usr/data/users/saulius/automatic-downloads/retrospective/RSC/lib/dictionaries/cif_core.dic
dictionary named 'cif_core.dic' version 2.4.2 from 2011-04-26.

Automatic conversion script
Id: cif_fix_values 2281 2013-09-26 08:29:07Z andrius 
;
_cod_original_cell_volume 1611.5(6)
_cod_original_sg_symbol_H-M P21/n
_cod_database_code 7112407

loop_
_symmetry_equiv_pos_as_xyz
'x, y, z'
'-x+1/2, y+1/2, -z+1/2'
'-x, -y, -z'
'x-1/2, -y-1/2, z-1/2'

loop_
_atom_site_label
_atom_site_type_symbol
_atom_site_fract_x
_atom_site_fract_y
_atom_site_fract_z
_atom_site_U_iso_or_equiv
_atom_site_adp_type
_atom_site_occupancy
_atom_site_symmetry_multiplicity
_atom_site_calc_flag
_atom_site_refinement_flags
Fe1 Fe 0.727370(17) 0.619356(16) 0.122222(11) 0.01878(7) Uani 1 1 d .
N1 N 0.69015(12) 0.58482(11) 0.01246(8) 0.0260(2) Uani 1 1 d .
N2 N 0.80293(12) 0.51369(11) 0.19717(8) 0.0259(2) Uani 1 1 d .
N3 N 0.91339(10) 0.81052(10) 0.23113(7) 0.0175(2) Uani 1 1 d .
N4 N 0.88956(10) 0.84753(10) 0.08982(7) 0.0173(2) Uani 1 1 d .
O1 O 0.66242(14) 0.54684(13) -0.06222(8) 0.0469(3) Uani 1 1 d .
O2 O 0.85998(12) 0.43658(11) 0.24786(9) 0.0434(3) Uani 1 1 d .
O3 O 0.47383(12) 0.71778(12) 0.15714(10) 0.0461(3) Uani 1 1 d .
C1 C 0.84538(12) 0.77017(11) 0.14867(8) 0.0159(2) Uani 1 1 d .
C2 C 0.89928(14) 0.75882(13) 0.31762(8) 0.0226(3) Uani 1 1 d .
H2A H 0.8095 0.7297 0.3121 0.034 Uiso 1 1 calc R
H2B H 0.9191 0.8233 0.3632 0.034 Uiso 1 1 calc R
H2C H 0.9600 0.6895 0.3345 0.034 Uiso 1 1 calc R
C3 C 0.99780(13) 0.90986(12) 0.22411(9) 0.0222(2) Uani 1 1 d .
H3 H 1.0540 0.9522 0.2716 0.027 Uiso 1 1 calc R
C4 C 0.98294(13) 0.93335(12) 0.13537(8) 0.0227(3) Uani 1 1 d .
H4 H 1.0267 0.9951 0.1096 0.027 Uiso 1 1 calc R
C5 C 0.57405(14) 0.68400(13) 0.14641(10) 0.0270(3) Uani 1 1 d .
C6 C 0.83545(12) 0.85399(12) -0.00611(8) 0.0171(2) Uani 1 1 d .
C7 C 0.73725(12) 0.94504(12) -0.03781(9) 0.0207(2) Uani 1 1 d .
C8 C 0.68722(13) 0.95391(13) -0.13075(9) 0.0237(3) Uani 1 1 d .
H8 H 0.6226 1.0144 -0.1532 0.028 Uiso 1 1 calc R
C9 C 0.73126(13) 0.87484(13) -0.19098(9) 0.0229(3) Uani 1 1 d .
C10 C 0.82876(14) 0.78583(12) -0.15695(8) 0.0222(3) Uani 1 1 d .
H10 H 0.8581 0.7322 -0.1969 0.027 Uiso 1 1 calc R
C11 C 0.88410(13) 0.77454(11) -0.06431(8) 0.0195(2) Uani 1 1 d .
C12 C 0.99342(16) 0.68060(14) -0.02947(10) 0.0296(3) Uani 1 1 d .
H12A H 1.0701 0.7239 0.0053 0.044 Uiso 1 1 calc R
H12B H 1.0169 0.6383 -0.0795 0.044 Uiso 1 1 calc R
H12C H 0.9630 0.6196 0.0081 0.044 Uiso 1 1 calc R
C13 C 0.68804(15) 1.03182(15) 0.02642(10) 0.0318(3) Uani 1 1 d .
H13A H 0.7582 1.0888 0.0540 0.048 Uiso 1 1 calc R
H13B H 0.6616 0.9826 0.0725 0.048 Uiso 1 1 calc R
H13C H 0.6130 1.0794 -0.0063 0.048 Uiso 1 1 calc R
C14 C 0.67454(15) 0.88651(16) -0.29157(9) 0.0316(3) Uani 1 1 d .
H14A H 0.7158 0.9565 -0.3148 0.047 Uiso 1 1 calc R
H14B H 0.5801 0.9004 -0.3028 0.047 Uiso 1 1 calc R
H14C H 0.6917 0.8101 -0.3211 0.047 Uiso 1 1 calc R

loop_
_atom_site_aniso_label
_atom_site_aniso_U_11
_atom_site_aniso_U_22
_atom_site_aniso_U_33
_atom_site_aniso_U_23
_atom_site_aniso_U_13
_atom_site_aniso_U_12
Fe1 0.02194(11) 0.01695(10) 0.01706(10) 0.00130(6) 0.00366(7) -0.00515(6)
N1 0.0295(6) 0.0258(6) 0.0219(5) -0.0028(4) 0.0043(4) -0.0052(5)
N2 0.0283(6) 0.0217(5) 0.0264(6) 0.0045(4) 0.0033(5) -0.0077(4)
N3 0.0207(5) 0.0181(5) 0.0137(5) 0.0003(4) 0.0041(4) -0.0016(4)
N4 0.0203(5) 0.0180(5) 0.0133(5) 0.0003(4) 0.0036(4) -0.0049(4)
O1 0.0582(8) 0.0563(8) 0.0233(5) -0.0147(5) 0.0032(5) -0.0104(6)
O2 0.0428(7) 0.0323(6) 0.0471(7) 0.0194(5) -0.0064(5) -0.0048(5)
O3 0.0330(6) 0.0438(7) 0.0671(9) -0.0148(6) 0.0226(6) -0.0052(5)
C1 0.0177(5) 0.0161(5) 0.0141(5) 0.0012(4) 0.0043(4) -0.0001(4)
C2 0.0294(6) 0.0251(6) 0.0134(5) 0.0034(5) 0.0051(5) 0.0009(5)
C3 0.0250(6) 0.0215(6) 0.0186(6) -0.0023(5) 0.0019(5) -0.0073(5)
C4 0.0255(6) 0.0223(6) 0.0194(6) 0.0000(5) 0.0034(5) -0.0101(5)
C5 0.0283(7) 0.0241(6) 0.0305(7) -0.0048(5) 0.0103(5) -0.0084(5)
C6 0.0197(5) 0.0184(5) 0.0131(5) 0.0020(4) 0.0034(4) -0.0060(4)
C7 0.0200(6) 0.0225(6) 0.0200(6) 0.0011(5) 0.0053(5) -0.0029(5)
C8 0.0186(6) 0.0285(7) 0.0225(6) 0.0057(5) 0.0015(5) -0.0020(5)
C9 0.0217(6) 0.0302(7) 0.0155(6) 0.0030(5) 0.0013(5) -0.0108(5)
C10 0.0297(6) 0.0223(6) 0.0155(5) -0.0018(4) 0.0071(5) -0.0069(5)
C11 0.0248(6) 0.0178(5) 0.0162(5) 0.0019(4) 0.0054(5) -0.0037(5)
C12 0.0391(8) 0.0271(7) 0.0236(6) 0.0028(5) 0.0096(6) 0.0092(6)
C13 0.0328(7) 0.0350(8) 0.0285(7) -0.0026(6) 0.0086(6) 0.0082(6)
C14 0.0285(7) 0.0471(9) 0.0164(6) 0.0049(6) -0.0005(5) -0.0092(6)

loop_
_atom_type_symbol
_atom_type_description
_atom_type_scat_dispersion_real
_atom_type_scat_dispersion_imag
_atom_type_scat_source
C C 0.0033 0.0016 'International Tables Vol C Tables 4.2.6.8 and 6.1.1.4'
H H 0.0000 0.0000 'International Tables Vol C Tables 4.2.6.8 and 6.1.1.4'
N N 0.0061 0.0033 'International Tables Vol C Tables 4.2.6.8 and 6.1.1.4'
O O 0.0106 0.0060 'International Tables Vol C Tables 4.2.6.8 and 6.1.1.4'
Fe Fe 0.3463 0.8444 'International Tables Vol C Tables 4.2.6.8 and 6.1.1.4'

loop_
_geom_angle_atom_site_label_1
_geom_angle_atom_site_label_2
_geom_angle_atom_site_label_3
_geom_angle
N2 Fe1 N1 120.30(6)
N2 Fe1 C5 113.87(6)
N1 Fe1 C5 105.74(6)
N2 Fe1 C1 103.48(5)
N1 Fe1 C1 111.62(5)
C5 Fe1 C1 100.06(6)
O1 N1 Fe1 172.60(12)
O2 N2 Fe1 177.01(13)
C1 N3 C3 111.63(10)
C1 N3 C2 125.16(10)
C3 N3 C2 123.19(10)
C1 N4 C4 111.29(10)
C1 N4 C6 125.61(10)
C4 N4 C6 122.56(10)
N3 C1 N4 103.70(10)
N3 C1 Fe1 126.95(8)
N4 C1 Fe1 128.94(9)
C4 C3 N3 106.76(11)
C3 C4 N4 106.61(11)
O3 C5 Fe1 174.99(13)
C11 C6 C7 122.23(11)
C11 C6 N4 120.13(11)
C7 C6 N4 117.60(11)
C8 C7 C6 117.79(12)
C8 C7 C13 120.92(12)
C6 C7 C13 121.29(12)
C9 C8 C7 121.77(12)
C10 C9 C8 118.73(12)
C10 C9 C14 120.77(13)
C8 C9 C14 120.50(13)
C9 C10 C11 121.79(12)
C6 C11 C10 117.66(12)
C6 C11 C12 121.62(11)
C10 C11 C12 120.71(12)

loop_
_geom_bond_atom_site_label_1
_geom_bond_atom_site_label_2
_geom_bond_distance
Fe1 N2 1.6572(12)
Fe1 N1 1.6635(12)
Fe1 C5 1.8337(15)
Fe1 C1 1.9905(12)
N1 O1 1.1754(16)
N2 O2 1.1818(16)
N3 C1 1.3565(15)
N3 C3 1.3837(16)
N3 C2 1.4607(15)
N4 C1 1.3647(15)
N4 C4 1.3870(15)
N4 C6 1.4375(15)
O3 C5 1.1388(19)
C3 C4 1.3444(18)
C6 C11 1.3936(17)
C6 C7 1.4001(18)
C7 C8 1.3907(18)
C7 C13 1.5094(19)
C8 C9 1.390(2)
C9 C10 1.3876(19)
C9 C14 1.5107(18)
C10 C11 1.3972(17)
C11 C12 1.5043(19)

loop_
_geom_torsion_atom_site_label_1
_geom_torsion_atom_site_label_2
_geom_torsion_atom_site_label_3
_geom_torsion_atom_site_label_4
_geom_torsion
N2 Fe1 N1 O1 30.6(10)
C5 Fe1 N1 O1 -100.1(10)
C1 Fe1 N1 O1 152.0(9)
N1 Fe1 N2 O2 36(2)
C5 Fe1 N2 O2 163(2)
C1 Fe1 N2 O2 -90(2)
C3 N3 C1 N4 -0.15(14)
C2 N3 C1 N4 178.75(11)
C3 N3 C1 Fe1 172.98(9)
C2 N3 C1 Fe1 -8.12(17)
C4 N4 C1 N3 0.11(14)
C6 N4 C1 N3 -171.65(11)
C4 N4 C1 Fe1 -172.84(9)
C6 N4 C1 Fe1 15.40(18)
N2 Fe1 C1 N3 -36.56(12)
N1 Fe1 C1 N3 -167.33(10)
C5 Fe1 C1 N3 81.16(11)
N2 Fe1 C1 N4 134.86(11)
N1 Fe1 C1 N4 4.08(13)
C5 Fe1 C1 N4 -107.43(12)
C1 N3 C3 C4 0.14(15)
C2 N3 C3 C4 -178.79(12)
N3 C3 C4 N4 -0.07(15)
C1 N4 C4 C3 -0.03(15)
C6 N4 C4 C3 172.03(12)
N2 Fe1 C5 O3 -96.4(16)
N1 Fe1 C5 O3 37.8(16)
C1 Fe1 C5 O3 153.8(16)
C1 N4 C6 C11 -88.66(15)
C4 N4 C6 C11 100.45(15)
C1 N4 C6 C7 93.60(15)
C4 N4 C6 C7 -77.28(15)
C11 C6 C7 C8 0.61(18)
N4 C6 C7 C8 178.29(11)
C11 C6 C7 C13 -178.76(12)
N4 C6 C7 C13 -1.08(18)
C6 C7 C8 C9 0.64(18)
C13 C7 C8 C9 -179.99(13)
C7 C8 C9 C10 -0.68(19)
C7 C8 C9 C14 179.76(12)
C8 C9 C10 C11 -0.51(19)
C14 C9 C10 C11 179.04(12)
C7 C6 C11 C10 -1.73(18)
N4 C6 C11 C10 -179.36(11)
C7 C6 C11 C12 177.58(12)
N4 C6 C11 C12 -0.05(18)
C9 C10 C11 C6 1.68(18)
C9 C10 C11 C12 -177.64(12)
